data_7055710
loop_
_publ_author_name
'Shang, Di'
'Ni, Jue chen'
'Gao, Xin Yu'
'Li, Cheng Ren'
'Lin, Xiao Meng'
'Wang, Zhi Nan'
'Du, Ning'
'Li, Shuang'
'Xing, Yong Heng'

_publ_section_title
;
 The various structures of complexes fabricated with transition metal and
 triazole ligands and inhibiting effect on luminescent xanthine
;
_journal_name_full 'New J. Chem.'
_journal_paper_doi 10.1039/C6NJ01503D
_journal_year 2016
_chemical_formula_sum 'C22 H36 N6 Ni2 O19'
_chemical_formula_weight 805.99
_space_group_crystal_system monoclinic
_space_group_IT_number 15
_space_group_name_Hall '-C 2yc'
_space_group_name_H-M_alt 'C 1 2/c 1'
_symmetry_space_group_name_Hall '-C 2yc'
_symmetry_space_group_name_H-M 'C 1 2/c 1'
_atom_sites_solution_hydrogens mixed
_audit_creation_method SHELXL-2014/7
_audit_update_record
;
2016-07-07 deposited with the CCDC.
2016-08-03 downloaded from the CCDC.
;
_cell_angle_alpha 90
_cell_angle_beta 94.5320(10)
_cell_angle_gamma 90
_cell_formula_units_Z 4
_cell_length_a 25.1466(17)
_cell_length_b 9.4725(6)
_cell_length_c 13.6233(9)
_cell_measurement_reflns_used 2753
_cell_measurement_temperature 293(2)
_cell_measurement_theta_max 27.43
_cell_measurement_theta_min 2.28
_cell_volume 3234.9(4)
_computing_structure_refinement 'SHELXL-2014/7 (Sheldrick, 2014)'
_diffrn_ambient_temperature 293(2)
_diffrn_measured_fraction_theta_full 0.996
_diffrn_measured_fraction_theta_max 0.875
_diffrn_measurement_device_type 'CCD area detector'
_diffrn_measurement_method 'phi and omega scans'
_diffrn_radiation_type MoK\a
_diffrn_radiation_wavelength 0.71073
_diffrn_reflns_av_R_equivalents 0.0154
_diffrn_reflns_av_unetI/netI 0.0206
_diffrn_reflns_Laue_measured_fraction_full 0.996
_diffrn_reflns_Laue_measured_fraction_max 0.875
_diffrn_reflns_limit_h_max 32
_diffrn_reflns_limit_h_min -35
_diffrn_reflns_limit_k_max 13
_diffrn_reflns_limit_k_min -7
_diffrn_reflns_limit_l_max 17
_diffrn_reflns_limit_l_min -19
_diffrn_reflns_number 10457
_diffrn_reflns_point_group_measured_fraction_full 0.996
_diffrn_reflns_point_group_measured_fraction_max 0.875
_diffrn_reflns_theta_full 25.242
_diffrn_reflns_theta_max 30.911
_diffrn_reflns_theta_min 1.625
_exptl_absorpt_coefficient_mu 1.255
_exptl_absorpt_correction_T_max 0.6822
_exptl_absorpt_correction_T_min 0.5960
_exptl_absorpt_correction_type multi-scan
_exptl_absorpt_process_details sadabs
_exptl_crystal_colour green
_exptl_crystal_density_diffrn 1.655
_exptl_crystal_density_method 'not measured'
_exptl_crystal_description block
_exptl_crystal_F_000 1672
_exptl_crystal_size_max 0.460
_exptl_crystal_size_mid 0.390
_exptl_crystal_size_min 0.330
_refine_diff_density_max 0.352
_refine_diff_density_min -0.326
_refine_diff_density_rms 0.051
_refine_ls_extinction_method none
_refine_ls_goodness_of_fit_ref 1.031
_refine_ls_hydrogen_treatment mixed
_refine_ls_matrix_type full
_refine_ls_number_parameters 272
_refine_ls_number_reflns 4486
_refine_ls_number_restraints 24
_refine_ls_restrained_S_all 1.029
_refine_ls_R_factor_all 0.0337
_refine_ls_R_factor_gt 0.0263
_refine_ls_shift/su_max 0.001
_refine_ls_shift/su_mean 0.000
_refine_ls_structure_factor_coef Fsqd
_refine_ls_weighting_details 'w=1/[\s^2^(Fo^2^)+(0.0328P)^2^+2.0970P] where P=(Fo^2^+2Fc^2^)/3'
_refine_ls_weighting_scheme calc
_refine_ls_wR_factor_gt 0.0648
_refine_ls_wR_factor_ref 0.0684
_reflns_Friedel_coverage 0.000
_reflns_number_gt 3819
_reflns_number_total 4486
_reflns_threshold_expression 'I > 2\s(I)'
_cod_data_source_file c6nj01503d2.cif
_cod_data_source_block complex4
_cod_database_code 7055710
_shelx_shelxl_version_number 2014/7
_shelx_space_group_comment
;
The symmetry employed for this shelxl refinement is uniquely defined
by the following loop, which should always be used as a source of
symmetry information in preference to the above space-group names.
They are only intended as comments.
;
_shelx_estimated_absorpt_t_min 0.596
_shelx_estimated_absorpt_t_max 0.682

loop_
_space_group_symop_operation_xyz
'x, y, z'
'-x, y, -z+1/2'
'x+1/2, y+1/2, z'
'-x+1/2, y+1/2, -z+1/2'
'-x, -y, -z'
'x, -y, z-1/2'
'-x+1/2, -y+1/2, -z'
'x+1/2, -y+1/2, z-1/2'

loop_
_atom_site_label
_atom_site_type_symbol
_atom_site_fract_x
_atom_site_fract_y
_atom_site_fract_z
_atom_site_U_iso_or_equiv
_atom_site_adp_type
_atom_site_occupancy
_atom_site_site_symmetry_order
_atom_site_calc_flag
_atom_site_refinement_flags_posn
_atom_site_refinement_flags_adp
_atom_site_refinement_flags_occupancy
_atom_site_disorder_assembly
_atom_site_disorder_group
Ni1 Ni 0.28744(2) 0.38672(2) 0.20683(2) 0.02345(6) Uani 1 1 d . . . . .
C1 C 0.63559(5) 0.71041(16) 0.04246(10) 0.0260(3) Uani 1 1 d . . . . .
C2 C 0.57826(5) 0.68530(15) 0.06374(10) 0.0248(3) Uani 1 1 d . . . . .
C3 C 0.56299(5) 0.55964(16) 0.10668(10) 0.0268(3) Uani 1 1 d . . . . .
H3 H 0.5881 0.4885 0.1194 0.032 Uiso 1 1 calc R U . . .
C4 C 0.51108(5) 0.53886(15) 0.13075(11) 0.0267(3) Uani 1 1 d . . . . .
H4 H 0.5013 0.4553 0.1603 0.032 Uiso 1 1 calc R U . . .
C5 C 0.47392(5) 0.64521(15) 0.10998(10) 0.0244(3) Uani 1 1 d . . . . .
C6 C 0.48713(6) 0.76639(17) 0.06133(13) 0.0349(3) Uani 1 1 d . . . . .
H6A H 0.4612 0.8337 0.0434 0.042 Uiso 1 1 calc R U . . .
C7 C 0.53967(6) 0.78648(17) 0.03951(12) 0.0344(3) Uani 1 1 d . . . . .
H7A H 0.5490 0.8690 0.0082 0.041 Uiso 1 1 calc R U . . .
C8 C 0.38748(5) 0.72599(14) 0.17485(10) 0.0246(3) Uani 1 1 d . . . . .
C9 C 0.39917(7) 0.87838(16) 0.19117(15) 0.0419(4) Uani 1 1 d . . . . .
H9A H 0.3770 0.9149 0.2394 0.063 Uiso 1 1 calc R U . . .
H9B H 0.3921 0.9288 0.1304 0.063 Uiso 1 1 calc R U . . .
H9C H 0.4360 0.8899 0.2142 0.063 Uiso 1 1 calc R U . . .
C10 C 0.34364(5) 0.64837(14) 0.19598(10) 0.0225(3) Uani 1 1 d . . . . .
C11 C 0.29204(5) 0.68515(14) 0.23481(10) 0.0231(3) Uani 1 1 d . . . . .
N1 N 0.42076(4) 0.62723(12) 0.14021(9) 0.0241(2) Uani 1 1 d . . . . .
N2 N 0.39953(4) 0.49527(12) 0.14151(9) 0.0264(2) Uani 1 1 d . . . . .
N3 N 0.35260(4) 0.51063(12) 0.17519(9) 0.0249(2) Uani 1 1 d . . . . .
O1 O 0.32327(4) 0.19769(11) 0.17799(8) 0.0311(2) Uani 1 1 d D . . . .
H1A H 0.3290(7) 0.187(2) 0.1197(8) 0.047 Uiso 1 1 d D U . . .
H1B H 0.3026(7) 0.1377(17) 0.1974(12) 0.047 Uiso 1 1 d D U . . .
O1W O 0.38178(8) 0.1142(2) 0.41763(18) 0.0827(6) Uani 1 1 d D . . . .
H1C H 0.3728(14) 0.0303(14) 0.420(3) 0.124 Uiso 1 1 d D U . . .
H1D H 0.3564(13) 0.169(3) 0.424(5) 0.124 Uiso 0.5 1 d D U P A 1
H1E H 0.400(3) 0.135(4) 0.372(4) 0.124 Uiso 0.5 1 d D U P B 2
O2 O 0.28356(4) 0.81059(10) 0.25642(8) 0.0281(2) Uani 1 1 d . . . . .
O2W O 0.44560(9) 0.2039(3) 0.26983(19) 0.1006(7) Uani 1 1 d D . . . .
H2C H 0.4284(13) 0.216(4) 0.2175(16) 0.151 Uiso 1 1 d D U . . .
H2D H 0.456(3) 0.124(3) 0.283(4) 0.151 Uiso 0.5 1 d D U P C 1
H2E H 0.4781(4) 0.201(9) 0.270(3) 0.151 Uiso 0.5 1 d D U P D 2
O3 O 0.31579(5) 0.35839(13) 0.35407(9) 0.0369(3) Uani 1 1 d D . . . .
H3A H 0.3239(8) 0.4346(12) 0.3802(14) 0.055 Uiso 1 1 d D U . . .
H3B H 0.3378(11) 0.295(2) 0.365(3) 0.055 Uiso 0.5 1 d D U P E 1
H3E H 0.2949(14) 0.311(3) 0.384(2) 0.055 Uiso 0.5 1 d D U P F 2
O3W O 0.2625(3) 0.2070(5) 0.4886(4) 0.1015(18) Uani 0.5 1 d D . P . .
H3F H 0.245(4) 0.230(8) 0.534(6) 0.152 Uiso 0.5 1 d D U P . .
H3D H 0.262(4) 0.123(2) 0.474(6) 0.152 Uiso 0.5 1 d D U P . .
O4 O 0.25425(4) 0.41313(12) 0.06404(8) 0.0328(2) Uani 1 1 d D . . . .
H4A H 0.2752(6) 0.394(2) 0.0228(12) 0.049 Uiso 1 1 d D U . . .
H4B H 0.2244(4) 0.381(2) 0.0522(14) 0.049 Uiso 1 1 d D U . . .
O5 O 0.26000(4) 0.58296(11) 0.24200(8) 0.0285(2) Uani 1 1 d . . . . .
O6 O 0.66817(4) 0.61112(11) 0.05699(8) 0.0329(2) Uani 1 1 d . . . . .
O7 O 0.64777(4) 0.83103(12) 0.01120(8) 0.0340(2) Uani 1 1 d . . . . .

loop_
_atom_site_aniso_label
_atom_site_aniso_U_11
_atom_site_aniso_U_22
_atom_site_aniso_U_33
_atom_site_aniso_U_23
_atom_site_aniso_U_13
_atom_site_aniso_U_12
Ni1 0.01643(9) 0.02172(9) 0.03339(11) -0.00400(7) 0.00936(7) -0.00218(6)
C1 0.0175(6) 0.0369(8) 0.0245(6) 0.0001(5) 0.0064(5) -0.0020(5)
C2 0.0163(6) 0.0320(7) 0.0270(7) 0.0005(5) 0.0067(5) -0.0018(5)
C3 0.0185(6) 0.0291(7) 0.0334(7) 0.0024(6) 0.0063(5) 0.0028(5)
C4 0.0208(6) 0.0268(7) 0.0336(7) 0.0027(5) 0.0094(5) -0.0004(5)
C5 0.0148(6) 0.0289(7) 0.0305(7) -0.0012(5) 0.0078(5) -0.0015(5)
C6 0.0206(7) 0.0344(8) 0.0509(9) 0.0130(7) 0.0099(6) 0.0054(6)
C7 0.0239(7) 0.0330(8) 0.0477(9) 0.0132(7) 0.0125(6) 0.0001(6)
C8 0.0179(6) 0.0241(7) 0.0328(7) -0.0012(5) 0.0072(5) 0.0005(5)
C9 0.0356(8) 0.0249(8) 0.0680(12) -0.0061(7) 0.0209(8) -0.0050(6)
C10 0.0164(6) 0.0234(6) 0.0283(7) -0.0018(5) 0.0064(5) 0.0002(5)
C11 0.0167(6) 0.0263(7) 0.0268(6) -0.0001(5) 0.0061(5) 0.0013(5)
N1 0.0152(5) 0.0243(6) 0.0337(6) -0.0021(5) 0.0090(4) -0.0019(4)
N2 0.0176(5) 0.0247(6) 0.0378(7) -0.0050(5) 0.0094(5) -0.0020(4)
N3 0.0164(5) 0.0251(6) 0.0342(6) -0.0053(5) 0.0089(4) -0.0011(4)
O1 0.0283(5) 0.0261(5) 0.0408(6) -0.0025(4) 0.0158(5) -0.0017(4)
O1W 0.0691(13) 0.0730(13) 0.1039(16) 0.0030(11) -0.0071(11) -0.0073(9)
O2 0.0201(5) 0.0227(5) 0.0433(6) -0.0003(4) 0.0123(4) 0.0023(4)
O2W 0.0746(14) 0.0926(16) 0.132(2) -0.0003(15) -0.0117(13) -0.0068(13)
O3 0.0342(6) 0.0371(6) 0.0394(6) -0.0066(5) 0.0028(5) 0.0018(5)
O3W 0.148(5) 0.075(3) 0.083(3) -0.016(3) 0.018(3) -0.043(4)
O4 0.0198(5) 0.0439(6) 0.0358(6) -0.0039(5) 0.0089(4) -0.0043(4)
O5 0.0185(4) 0.0255(5) 0.0430(6) -0.0065(4) 0.0125(4) -0.0022(4)
O6 0.0183(5) 0.0437(6) 0.0377(6) 0.0078(5) 0.0092(4) 0.0039(4)
O7 0.0230(5) 0.0366(6) 0.0439(6) 0.0044(5) 0.0127(4) -0.0048(4)

loop_
_atom_type_symbol
_atom_type_description
_atom_type_scat_dispersion_real
_atom_type_scat_dispersion_imag
_atom_type_scat_source
C C 0.0033 0.0016 'International Tables Vol C Tables 4.2.6.8 and 6.1.1.4'
H H 0.0000 0.0000 'International Tables Vol C Tables 4.2.6.8 and 6.1.1.4'
Ni Ni 0.3393 1.1124 'International Tables Vol C Tables 4.2.6.8 and 6.1.1.4'
N N 0.0061 0.0033 'International Tables Vol C Tables 4.2.6.8 and 6.1.1.4'
O O 0.0106 0.0060 'International Tables Vol C Tables 4.2.6.8 and 6.1.1.4'

loop_
_geom_angle_atom_site_label_1
_geom_angle_atom_site_label_2
_geom_angle_atom_site_label_3
_geom_angle
_geom_angle_site_symmetry_1
_geom_angle_site_symmetry_3
O2 Ni1 O5 86.88(4) 4_545 .
O2 Ni1 O1 98.36(4) 4_545 .
O5 Ni1 O1 173.54(4) . .
O2 Ni1 O4 88.71(4) 4_545 .
O5 Ni1 O4 89.53(5) . .
O1 Ni1 O4 94.35(5) . .
O2 Ni1 N3 166.64(4) 4_545 .
O5 Ni1 N3 79.80(4) . .
O1 Ni1 N3 95.00(4) . .
O4 Ni1 N3 90.16(4) . .
O2 Ni1 O3 87.57(5) 4_545 .
O5 Ni1 O3 89.30(5) . .
O1 Ni1 O3 87.15(5) . .
O4 Ni1 O3 176.15(4) . .
N3 Ni1 O3 93.24(5) . .
O6 C1 O7 123.93(12) . .
O6 C1 C2 118.25(13) . .
O7 C1 C2 117.82(13) . .
C7 C2 C3 118.68(12) . .
C7 C2 C1 120.41(13) . .
C3 C2 C1 120.90(12) . .
C4 C3 C2 121.13(13) . .
C4 C3 H3 119.4 . .
C2 C3 H3 119.4 . .
C3 C4 C5 118.73(13) . .
C3 C4 H4 120.6 . .
C5 C4 H4 120.6 . .
C6 C5 C4 121.21(12) . .
C6 C5 N1 120.01(12) . .
C4 C5 N1 118.77(12) . .
C5 C6 C7 119.07(14) . .
C5 C6 H6A 120.5 . .
C7 C6 H6A 120.5 . .
C2 C7 C6 120.94(14) . .
C2 C7 H7A 119.5 . .
C6 C7 H7A 119.5 . .
N1 C8 C10 103.28(11) . .
N1 C8 C9 126.76(12) . .
C10 C8 C9 129.84(13) . .
C8 C9 H9A 109.5 . .
C8 C9 H9B 109.5 . .
H9A C9 H9B 109.5 . .
C8 C9 H9C 109.5 . .
H9A C9 H9C 109.5 . .
H9B C9 H9C 109.5 . .
N3 C10 C8 108.74(11) . .
N3 C10 C11 117.72(11) . .
C8 C10 C11 133.54(12) . .
O2 C11 O5 125.99(12) . .
O2 C11 C10 118.66(12) . .
O5 C11 C10 115.34(12) . .
N2 N1 C8 111.96(10) . .
N2 N1 C5 119.12(11) . .
C8 N1 C5 128.81(11) . .
N3 N2 N1 105.57(10) . .
N2 N3 C10 110.44(11) . .
N2 N3 Ni1 138.99(9) . .
C10 N3 Ni1 110.57(8) . .
Ni1 O1 H1A 113.5(14) . .
Ni1 O1 H1B 104.0(14) . .
H1A O1 H1B 112.9(14) . .
H1C O1W H1D 112.4(18) . .
H1C O1W H1E 115.4(19) . .
C11 O2 Ni1 124.65(9) . 4
H2C O2W H2D 118(2) . .
H2C O2W H2E 118(2) . .
Ni1 O3 H3A 110.8(15) . .
Ni1 O3 H3B 116(3) . .
H3A O3 H3B 115.1(17) . .
Ni1 O3 H3E 111(3) . .
H3A O3 H3E 114.1(17) . .
O3W O3W H3F 39(6) 7_556 .
O3W O3W H3D 142(6) 7_556 .
H3F O3W H3D 116(2) . .
Ni1 O4 H4A 112.5(14) . .
Ni1 O4 H4B 116.0(14) . .
H4A O4 H4B 114.4(14) . .
C11 O5 Ni1 116.47(8) . .

loop_
_geom_bond_atom_site_label_1
_geom_bond_atom_site_label_2
_geom_bond_distance
_geom_bond_site_symmetry_2
Ni1 O2 2.0249(9) 4_545
Ni1 O5 2.0526(10) .
Ni1 O1 2.0563(10) .
Ni1 O4 2.0705(11) .
Ni1 N3 2.0879(11) .
Ni1 O3 2.0923(12) .
C1 O6 1.2529(17) .
C1 O7 1.2654(18) .
C1 C2 1.5114(17) .
C2 C7 1.385(2) .
C2 C3 1.394(2) .
C3 C4 1.3848(18) .
C3 H3 0.9300 .
C4 C5 1.3879(19) .
C4 H4 0.9300 .
C5 C6 1.379(2) .
C5 N1 1.4398(16) .
C6 C7 1.3901(19) .
C6 H6A 0.9300 .
C7 H7A 0.9300 .
C8 N1 1.3639(16) .
C8 C10 1.3745(18) .
C8 C9 1.486(2) .
C9 H9A 0.9600 .
C9 H9B 0.9600 .
C9 H9C 0.9600 .
C10 N3 1.3577(17) .
C10 C11 1.4809(17) .
C11 O2 1.2466(16) .
C11 O5 1.2682(16) .
N1 N2 1.3598(15) .
N2 N3 1.3078(15) .
O1 H1A 0.823(9) .
O1 H1B 0.828(9) .
O1W H1C 0.828(10) .
O1W H1D 0.832(10) .
O1W H1E 0.823(10) .
O2 Ni1 2.0249(9) 4
O2W H2C 0.812(10) .
O2W H2D 0.816(10) .
O2W H2E 0.819(10) .
O3 H3A 0.823(9) .
O3 H3B 0.823(10) .
O3 H3E 0.825(10) .
O3W O3W 1.090(10) 7_556
O3W H3F 0.817(10) .
O3W H3D 0.821(10) .
O4 H4A 0.821(9) .
O4 H4B 0.813(9) .

loop_
_geom_torsion_atom_site_label_1
_geom_torsion_atom_site_label_2
_geom_torsion_atom_site_label_3
_geom_torsion_atom_site_label_4
_geom_torsion
_geom_torsion_site_symmetry_4
O6 C1 C2 C7 -173.40(15) .
O7 C1 C2 C7 6.8(2) .
O6 C1 C2 C3 5.7(2) .
O7 C1 C2 C3 -174.13(13) .
C7 C2 C3 C4 -4.1(2) .
C1 C2 C3 C4 176.80(13) .
C2 C3 C4 C5 0.9(2) .
C3 C4 C5 C6 3.6(2) .
C3 C4 C5 N1 -176.38(13) .
C4 C5 C6 C7 -4.9(2) .
N1 C5 C6 C7 175.11(15) .
C3 C2 C7 C6 2.8(2) .
C1 C2 C7 C6 -178.10(15) .
C5 C6 C7 C2 1.6(3) .
N1 C8 C10 N3 0.90(15) .
C9 C8 C10 N3 -175.15(16) .
N1 C8 C10 C11 -179.25(14) .
C9 C8 C10 C11 4.7(3) .
N3 C10 C11 O2 178.41(13) .
C8 C10 C11 O2 -1.4(2) .
N3 C10 C11 O5 -2.19(19) .
C8 C10 C11 O5 177.97(15) .
C10 C8 N1 N2 -1.23(16) .
C9 C8 N1 N2 174.99(15) .
C10 C8 N1 C5 -177.26(13) .
C9 C8 N1 C5 -1.0(3) .
C6 C5 N1 N2 147.44(15) .
C4 C5 N1 N2 -32.55(19) .
C6 C5 N1 C8 -36.8(2) .
C4 C5 N1 C8 143.24(15) .
C8 N1 N2 N3 1.08(16) .
C5 N1 N2 N3 177.55(12) .
N1 N2 N3 C10 -0.46(15) .
N1 N2 N3 Ni1 179.72(11) .
C8 C10 N3 N2 -0.29(16) .
C11 C10 N3 N2 179.83(12) .
C8 C10 N3 Ni1 179.58(9) .
C11 C10 N3 Ni1 -0.30(15) .
O5 C11 O2 Ni1 -7.8(2) 4
C10 C11 O2 Ni1 171.53(9) 4
O2 C11 O5 Ni1 -177.04(11) .
C10 C11 O5 Ni1 3.61(16) .
